data_4325642
loop_
_publ_author_name
'Galina V. Romanenko'
'Ksenia Yu. Maryunina'
'Artem S. Bogomyakov'
'Renad Z. Sagdeev'
'Victor I. Ovcharenko'

_publ_section_title
;
 Relationship between the Thermally Induced Reorientations of Aromatic
 Solvate Molecules in Cu(hfac)2- Nitroxide Breathing Crystals and the
 Character of the Magnetic Anomaly
;
_journal_name_full 'Inorganic Chemistry'
_journal_page_first 6597
_journal_page_last 6609
_journal_paper_doi 10.1021/ic200444e
_journal_volume 50
_journal_year 2011
_chemical_formula_sum 'C29 H32 Cu F12 N4 O6'
_chemical_formula_weight 824.13
_chemical_name_systematic
; 
 ? 
;
_space_group_IT_number 2
_symmetry_cell_setting triclinic
_symmetry_space_group_name_Hall '-P 1'
_symmetry_space_group_name_H-M 'P -1'
_atom_sites_solution_hydrogens geom
_atom_sites_solution_primary direct
_atom_sites_solution_secondary difmap
_audit_creation_method SHELXL-97
_cell_angle_alpha 74.719(2)
_cell_angle_beta 83.783(2)
_cell_angle_gamma 66.730(2)
_cell_formula_units_Z 2
_cell_length_a 10.6680(3)
_cell_length_b 13.3413(4)
_cell_length_c 13.6446(4)
_cell_measurement_reflns_used 5819
_cell_measurement_temperature 50(2)
_cell_measurement_theta_max 27.73
_cell_measurement_theta_min 2.37
_cell_volume 1720.90(9)
_computing_cell_refinement 'Bruker SAINT'
_computing_data_collection 'Bruker APEX2'
_computing_data_reduction 'Bruker SAINT'
_computing_molecular_graphics 'Bruker SHELXTL'
_computing_publication_material 'Bruker SHELXTL'
_computing_structure_refinement 'SHELXL-97 (Sheldrick, 1997)'
_computing_structure_solution 'SHELXS-97 (Sheldrick, 1990)'
_diffrn_ambient_temperature 50(2)
_diffrn_measured_fraction_theta_full 0.948
_diffrn_measured_fraction_theta_max 0.948
_diffrn_measurement_device_type 'Bruker APEX-II CCD'
_diffrn_measurement_method '\f and \w scans'
_diffrn_radiation_monochromator graphite
_diffrn_radiation_source 'fine-focus sealed tube'
_diffrn_radiation_type MoK\a
_diffrn_radiation_wavelength 0.71073
_diffrn_reflns_av_R_equivalents 0.0492
_diffrn_reflns_av_sigmaI/netI 0.0847
_diffrn_reflns_limit_h_max 13
_diffrn_reflns_limit_h_min -14
_diffrn_reflns_limit_k_max 17
_diffrn_reflns_limit_k_min -17
_diffrn_reflns_limit_l_max 18
_diffrn_reflns_limit_l_min -18
_diffrn_reflns_number 18423
_diffrn_reflns_theta_full 28.40
_diffrn_reflns_theta_max 28.40
_diffrn_reflns_theta_min 1.71
_diffrn_standards_number 0
_exptl_absorpt_coefficient_mu 0.747
_exptl_absorpt_correction_T_max 0.8962
_exptl_absorpt_correction_T_min 0.7299
_exptl_absorpt_correction_type multi-scan
_exptl_crystal_colour black
_exptl_crystal_density_diffrn 1.590
_exptl_crystal_description bulk
_exptl_crystal_F_000 838
_exptl_crystal_size_max 0.45
_exptl_crystal_size_mid 0.30
_exptl_crystal_size_min 0.15
_refine_diff_density_max 0.690
_refine_diff_density_min -0.843
_refine_diff_density_rms 0.077
_refine_ls_extinction_coef 0.0001(3)
_refine_ls_extinction_expression Fc^*^=kFc[1+0.001xFc^2^\l^3^/sin(2\q)]^-1/4^
_refine_ls_extinction_method SHELXL
_refine_ls_goodness_of_fit_ref 0.951
_refine_ls_hydrogen_treatment constr
_refine_ls_matrix_type full
_refine_ls_number_parameters 491
_refine_ls_number_reflns 8193
_refine_ls_number_restraints 0
_refine_ls_restrained_S_all 0.951
_refine_ls_R_factor_all 0.0744
_refine_ls_R_factor_gt 0.0410
_refine_ls_shift/su_max 0.000
_refine_ls_shift/su_mean 0.000
_refine_ls_structure_factor_coef Fsqd
_refine_ls_weighting_details 'calc w=1/[\s^2^(Fo^2^)+(0.0382P)^2^+0.0000P] where P=(Fo^2^+2Fc^2^)/3'
_refine_ls_weighting_scheme calc
_refine_ls_wR_factor_gt 0.0861
_refine_ls_wR_factor_ref 0.0946
_reflns_number_gt 5338
_reflns_number_total 8193
_reflns_threshold_expression >2sigma(I)
_cod_data_source_file ic200444e_si_002_47.cif
_cod_data_source_block etet050
_cod_database_code 4325642

loop_
_symmetry_equiv_pos_as_xyz
'x, y, z'
'-x, -y, -z'

loop_
_atom_site_label
_atom_site_type_symbol
_atom_site_fract_x
_atom_site_fract_y
_atom_site_fract_z
_atom_site_U_iso_or_equiv
_atom_site_adp_type
_atom_site_occupancy
_atom_site_symmetry_multiplicity
_atom_site_calc_flag
_atom_site_refinement_flags
Cu1 Cu 0.0000 0.5000 0.5000 0.01233(11) Uani 1 2 d S
O1 O 0.12145(16) 0.53249(13) 0.36710(13) 0.0250(4) Uani 1 1 d .
C1 C 0.3075(3) 0.5070(2) 0.2571(2) 0.0246(6) Uani 1 1 d .
F1 F 0.2737(19) 0.6136(11) 0.2157(14) 0.052(4) Uani 0.50 1 d P
F2 F 0.2584(19) 0.464(2) 0.2011(17) 0.045(3) Uani 0.50 1 d P
F3 F 0.44237(15) 0.46671(15) 0.25311(11) 0.0446(5) Uani 1 1 d .
F2A F 0.2548(18) 0.6134(12) 0.2000(14) 0.059(4) Uani 0.50 1 d P
F3A F 0.2801(19) 0.446(2) 0.2067(16) 0.058(4) Uani 0.50 1 d P
C2 C 0.2487(3) 0.49252(19) 0.3647(2) 0.0198(6) Uani 1 1 d .
C3 C 0.3391(2) 0.43731(19) 0.44620(18) 0.0178(5) Uani 1 1 d .
H3A H 0.4343 0.4110 0.4325 0.021 Uiso 1 1 calc R
C4 C 0.2955(2) 0.41937(19) 0.54618(19) 0.0189(6) Uani 1 1 d .
C5 C 0.4019(3) 0.3523(2) 0.62983(19) 0.0227(6) Uani 1 1 d .
F4 F 0.53042(14) 0.31755(13) 0.59626(11) 0.0351(4) Uani 1 1 d .
F5 F 0.39324(16) 0.41281(12) 0.69615(11) 0.0385(4) Uani 1 1 d .
F6 F 0.38032(15) 0.26082(12) 0.68252(12) 0.0352(4) Uani 1 1 d .
O2 O 0.17514(16) 0.45180(13) 0.58094(13) 0.0219(4) Uani 1 1 d .
Cu2 Cu 0.0000 0.0000 1.0000 0.01391(11) Uani 1 2 d S
O3 O -0.15917(15) -0.00223(13) 0.94600(11) 0.0152(4) Uani 1 1 d .
C6 C -0.3745(2) 0.0569(2) 0.87778(18) 0.0194(6) Uani 1 1 d .
F7 F -0.33164(14) 0.05226(13) 0.78291(10) 0.0293(4) Uani 1 1 d .
F8 F -0.49982(13) 0.13610(12) 0.87308(11) 0.0303(4) Uani 1 1 d .
F9 F -0.38356(14) -0.04141(12) 0.92435(11) 0.0280(4) Uani 1 1 d .
C7 C -0.2732(2) 0.0790(2) 0.93322(17) 0.0149(5) Uani 1 1 d .
C8 C -0.3142(2) 0.1796(2) 0.96084(17) 0.0170(5) Uani 1 1 d .
H8A H -0.4023 0.2355 0.9419 0.020 Uiso 1 1 calc R
C9 C -0.2285(2) 0.20076(19) 1.01621(17) 0.0164(5) Uani 1 1 d .
C10 C -0.2848(3) 0.3108(2) 1.0508(2) 0.0245(6) Uani 1 1 d .
F10 F -0.31359(17) 0.29090(13) 1.14951(11) 0.0438(5) Uani 1 1 d .
F11 F -0.39845(15) 0.38604(12) 1.00351(11) 0.0373(4) Uani 1 1 d .
F12 F -0.19478(16) 0.35938(13) 1.03520(14) 0.0502(5) Uani 1 1 d .
O4 O -0.10879(16) 0.13851(13) 1.04551(11) 0.0153(4) Uani 1 1 d .
O01 O 0.08117(15) 0.34019(12) 0.48996(11) 0.0135(4) Uani 1 1 d .
N1 N 0.00871(18) 0.28399(15) 0.48019(14) 0.0124(4) Uani 1 1 d .
C01 C -0.0023(2) 0.26011(18) 0.38039(16) 0.0126(5) Uani 1 1 d .
C02 C 0.1349(2) 0.16871(19) 0.36489(18) 0.0179(5) Uani 1 1 d .
H02A H 0.2047 0.2012 0.3480 0.027 Uiso 1 1 calc R
H02B H 0.1276 0.1375 0.3093 0.027 Uiso 1 1 calc R
H02C H 0.1605 0.1088 0.4274 0.027 Uiso 1 1 calc R
C03 C -0.0305(2) 0.36413(19) 0.29341(17) 0.0175(5) Uani 1 1 d .
H03A H 0.0497 0.3844 0.2819 0.026 Uiso 1 1 calc R
H03B H -0.1092 0.4265 0.3105 0.026 Uiso 1 1 calc R
H03C H -0.0500 0.3486 0.2317 0.026 Uiso 1 1 calc R
C04 C -0.1216(2) 0.21785(19) 0.40625(16) 0.0135(5) Uani 1 1 d .
C05 C -0.1120(2) 0.12554(18) 0.35705(17) 0.0169(5) Uani 1 1 d .
H05A H -0.1904 0.1038 0.3781 0.025 Uiso 1 1 calc R
H05B H -0.0274 0.0602 0.3782 0.025 Uiso 1 1 calc R
H05C H -0.1122 0.1530 0.2830 0.025 Uiso 1 1 calc R
C06 C -0.2626(2) 0.31227(18) 0.39040(17) 0.0157(5) Uani 1 1 d .
H06A H -0.3327 0.2802 0.4088 0.024 Uiso 1 1 calc R
H06B H -0.2731 0.3538 0.3189 0.024 Uiso 1 1 calc R
H06C H -0.2727 0.3635 0.4333 0.024 Uiso 1 1 calc R
N2 N -0.10382(18) 0.17277(15) 0.51947(14) 0.0132(4) Uani 1 1 d .
O02 O -0.16269(15) 0.10924(13) 0.57166(12) 0.0165(4) Uani 1 1 d .
C07 C -0.0327(2) 0.21856(18) 0.55843(17) 0.0106(5) Uani 1 1 d .
C08 C -0.0041(2) 0.19673(18) 0.66366(17) 0.0118(5) Uani 1 1 d .
C09 C -0.0390(2) 0.12514(19) 0.74804(17) 0.0143(5) Uani 1 1 d .
H09A H -0.0903 0.0822 0.7440 0.017 Uiso 1 1 calc R
N3 N 0.00881(19) 0.12512(15) 0.83400(14) 0.0144(4) Uani 1 1 d .
N4 N 0.07382(18) 0.19876(15) 0.80516(14) 0.0135(4) Uani 1 1 d .
C041 C 0.1391(2) 0.22142(19) 0.88180(17) 0.0161(5) Uani 1 1 d .
H04A H 0.2386 0.1770 0.8816 0.019 Uiso 1 1 calc R
H04B H 0.1031 0.1967 0.9499 0.019 Uiso 1 1 calc R
C042 C 0.1146(3) 0.3445(2) 0.86261(19) 0.0249(6) Uani 1 1 d .
H04C H 0.0161 0.3882 0.8707 0.030 Uiso 1 1 calc R
H04D H 0.1411 0.3716 0.7919 0.030 Uiso 1 1 calc R
C43A C 0.1969(3) 0.3649(2) 0.9366(2) 0.0328(7) Uani 1 1 d .
H44A H 0.2946 0.3171 0.9319 0.039 Uiso 1 1 calc R
H44B H 0.1877 0.4444 0.9160 0.039 Uiso 1 1 calc R
C44A C 0.1496(3) 0.3393(3) 1.0443(2) 0.0462(9) Uani 1 1 d .
H43A H 0.2053 0.3522 1.0886 0.069 Uiso 1 1 calc R
H43B H 0.1589 0.2606 1.0651 0.069 Uiso 1 1 calc R
H43C H 0.0538 0.3884 1.0498 0.069 Uiso 1 1 calc R
C010 C 0.0700(2) 0.24083(18) 0.70546(17) 0.0139(5) Uani 1 1 d .
H01A H 0.1104 0.2918 0.6692 0.017 Uiso 1 1 calc R
C1S C 0.3644(2) -0.0252(2) 0.76776(18) 0.0241(6) Uani 1 1 d .
H1SA H 0.3638 -0.0602 0.8405 0.036 Uiso 1 1 calc R
H1SB H 0.2802 -0.0152 0.7369 0.036 Uiso 1 1 calc R
H1SC H 0.3703 0.0482 0.7583 0.036 Uiso 1 1 calc R
C2S C 0.4874(2) -0.1009(2) 0.71711(18) 0.0226(6) Uani 1 1 d .
H2SA H 0.5720 -0.1134 0.7505 0.027 Uiso 1 1 calc R
H2SB H 0.4809 -0.1748 0.7267 0.027 Uiso 1 1 calc R
C3S C 0.4958(2) -0.0501(2) 0.60463(18) 0.0165(5) Uani 1 1 d .
C4S C 0.4674(2) -0.0930(2) 0.53164(18) 0.0199(6) Uani 1 1 d .
H4SA H 0.4448 -0.1576 0.5524 0.024 Uiso 1 1 calc R
C5S C 0.4712(2) -0.0443(2) 0.42963(18) 0.0208(6) Uani 1 1 d .
H5SA H 0.4509 -0.0759 0.3816 0.025 Uiso 1 1 calc R

loop_
_atom_site_aniso_label
_atom_site_aniso_U_11
_atom_site_aniso_U_22
_atom_site_aniso_U_33
_atom_site_aniso_U_23
_atom_site_aniso_U_13
_atom_site_aniso_U_12
Cu1 0.0123(2) 0.0116(2) 0.0127(2) -0.00114(17) -0.00039(16) -0.00524(18)
O1 0.0155(10) 0.0133(10) 0.0438(12) -0.0023(8) -0.0056(8) -0.0046(8)
C1 0.0248(16) 0.0205(16) 0.0287(16) 0.0004(12) -0.0081(12) -0.0109(13)
F1 0.106(10) 0.016(4) 0.030(4) 0.008(3) -0.003(4) -0.028(6)
F2 0.035(3) 0.068(6) 0.043(5) -0.020(4) -0.014(3) -0.023(3)
F3 0.0246(9) 0.0811(14) 0.0221(9) -0.0029(9) -0.0002(7) -0.0200(9)
F2A 0.050(4) 0.044(6) 0.041(6) 0.020(4) 0.001(4) 0.007(4)
F3A 0.092(11) 0.082(10) 0.042(7) -0.036(6) 0.022(7) -0.068(10)
C2 0.0197(14) 0.0090(13) 0.0323(15) -0.0039(11) -0.0026(12) -0.0073(11)
C3 0.0103(13) 0.0166(14) 0.0236(14) -0.0020(11) 0.0013(10) -0.0042(11)
C4 0.0176(14) 0.0110(13) 0.0310(15) -0.0077(11) 0.0024(11) -0.0073(11)
C5 0.0285(16) 0.0191(15) 0.0223(14) -0.0062(12) 0.0071(12) -0.0122(13)
F4 0.0200(9) 0.0531(11) 0.0230(9) -0.0017(8) -0.0001(7) -0.0091(8)
F5 0.0623(12) 0.0285(10) 0.0275(9) -0.0096(8) -0.0088(8) -0.0161(9)
F6 0.0442(10) 0.0197(9) 0.0371(10) 0.0012(7) 0.0034(8) -0.0135(8)
O2 0.0211(10) 0.0207(10) 0.0288(10) -0.0119(8) 0.0118(8) -0.0122(8)
Cu2 0.0137(2) 0.0137(2) 0.0142(2) -0.00272(17) -0.00135(17) -0.00528(19)
O3 0.0146(9) 0.0170(9) 0.0145(9) -0.0033(7) -0.0017(7) -0.0065(8)
C6 0.0179(14) 0.0237(15) 0.0170(13) -0.0041(11) -0.0012(11) -0.0086(12)
F7 0.0280(9) 0.0528(11) 0.0149(8) -0.0101(7) 0.0002(6) -0.0224(8)
F8 0.0132(8) 0.0369(10) 0.0367(9) -0.0094(8) -0.0087(7) -0.0028(7)
F9 0.0280(9) 0.0334(9) 0.0302(9) -0.0031(7) -0.0042(7) -0.0213(7)
C7 0.0139(13) 0.0199(14) 0.0078(11) 0.0021(10) 0.0020(10) -0.0072(12)
C8 0.0149(13) 0.0157(14) 0.0159(13) -0.0013(10) -0.0003(10) -0.0027(11)
C9 0.0213(14) 0.0136(13) 0.0112(12) -0.0008(10) 0.0033(10) -0.0057(11)
C10 0.0244(15) 0.0201(15) 0.0244(15) -0.0071(12) -0.0042(12) -0.0015(13)
F10 0.0630(12) 0.0309(10) 0.0200(9) -0.0125(7) -0.0024(8) 0.0047(9)
F11 0.0396(10) 0.0227(9) 0.0349(10) -0.0111(7) -0.0150(8) 0.0097(8)
F12 0.0387(11) 0.0256(10) 0.0960(16) -0.0298(10) 0.0054(10) -0.0142(8)
O4 0.0155(9) 0.0135(9) 0.0147(9) -0.0031(7) -0.0013(7) -0.0032(7)
O01 0.0126(9) 0.0120(9) 0.0174(9) -0.0027(7) -0.0004(7) -0.0068(7)
N1 0.0129(10) 0.0109(10) 0.0138(10) -0.0029(8) -0.0011(8) -0.0049(9)
C01 0.0151(13) 0.0122(13) 0.0101(12) -0.0024(9) -0.0005(9) -0.0049(10)
C02 0.0182(14) 0.0183(14) 0.0191(13) -0.0054(11) 0.0019(10) -0.0089(11)
C03 0.0213(14) 0.0179(14) 0.0130(12) -0.0025(10) 0.0009(10) -0.0081(11)
C04 0.0179(13) 0.0121(13) 0.0102(12) -0.0009(10) -0.0006(10) -0.0064(11)
C05 0.0183(13) 0.0138(13) 0.0187(13) -0.0035(10) -0.0009(10) -0.0061(11)
C06 0.0151(13) 0.0142(13) 0.0175(13) -0.0029(10) -0.0017(10) -0.0053(11)
N2 0.0146(11) 0.0112(11) 0.0130(10) 0.0000(8) 0.0002(8) -0.0060(9)
O02 0.0184(9) 0.0164(9) 0.0172(9) -0.0002(7) 0.0012(7) -0.0121(8)
C07 0.0091(12) 0.0068(12) 0.0136(12) -0.0014(9) 0.0000(9) -0.0013(10)
C08 0.0114(12) 0.0102(12) 0.0131(12) -0.0011(9) 0.0007(9) -0.0048(10)
C09 0.0143(13) 0.0126(13) 0.0160(13) -0.0026(10) 0.0011(10) -0.0059(11)
N3 0.0180(11) 0.0133(11) 0.0137(10) -0.0018(8) 0.0016(8) -0.0092(9)
N4 0.0159(11) 0.0138(11) 0.0108(10) -0.0005(8) -0.0012(8) -0.0070(9)
C041 0.0195(14) 0.0174(14) 0.0132(12) -0.0025(10) -0.0025(10) -0.0090(11)
C042 0.0337(16) 0.0190(15) 0.0245(15) -0.0045(12) -0.0048(12) -0.0118(13)
C43A 0.052(2) 0.0246(17) 0.0264(16) -0.0080(13) 0.0019(14) -0.0192(15)
C44A 0.072(2) 0.044(2) 0.0330(18) -0.0153(16) 0.0030(17) -0.0308(19)
C010 0.0141(13) 0.0107(13) 0.0140(12) 0.0009(10) 0.0000(10) -0.0042(10)
C1S 0.0296(16) 0.0252(15) 0.0179(14) -0.0046(11) 0.0043(12) -0.0126(13)
C2S 0.0239(15) 0.0227(15) 0.0170(14) -0.0023(11) 0.0016(11) -0.0067(12)
C3S 0.0139(13) 0.0161(14) 0.0171(13) -0.0053(10) 0.0016(10) -0.0030(11)
C4S 0.0231(14) 0.0164(14) 0.0235(14) -0.0056(11) 0.0030(11) -0.0114(12)
C5S 0.0252(15) 0.0222(15) 0.0183(13) -0.0078(11) 0.0010(11) -0.0111(12)

loop_
_atom_type_symbol
_atom_type_description
_atom_type_scat_dispersion_real
_atom_type_scat_dispersion_imag
_atom_type_scat_source
C C 0.0033 0.0016 'International Tables Vol C Tables 4.2.6.8 and 6.1.1.4'
H H 0.0000 0.0000 'International Tables Vol C Tables 4.2.6.8 and 6.1.1.4'
N N 0.0061 0.0033 'International Tables Vol C Tables 4.2.6.8 and 6.1.1.4'
O O 0.0106 0.0060 'International Tables Vol C Tables 4.2.6.8 and 6.1.1.4'
F F 0.0171 0.0103 'International Tables Vol C Tables 4.2.6.8 and 6.1.1.4'
Cu Cu 0.3201 1.2651 'International Tables Vol C Tables 4.2.6.8 and 6.1.1.4'

loop_
_geom_angle_atom_site_label_1
_geom_angle_atom_site_label_2
_geom_angle_atom_site_label_3
_geom_angle
_geom_angle_site_symmetry_1
_geom_angle_site_symmetry_3
O01 Cu1 O01 180.0 2_566 .
O01 Cu1 O2 82.70(6) 2_566 2_566
O01 Cu1 O2 97.30(6) . 2_566
O01 Cu1 O2 97.30(6) 2_566 .
O01 Cu1 O2 82.70(6) . .
O2 Cu1 O2 180.0 2_566 .
O01 Cu1 O1 94.22(6) 2_566 .
O01 Cu1 O1 85.78(6) . .
O2 Cu1 O1 94.53(6) 2_566 .
O2 Cu1 O1 85.47(6) . .
O01 Cu1 O1 85.78(6) 2_566 2_566
O01 Cu1 O1 94.22(6) . 2_566
O2 Cu1 O1 85.47(6) 2_566 2_566
O2 Cu1 O1 94.53(6) . 2_566
O1 Cu1 O1 180.00(7) . 2_566
C2 O1 Cu1 124.48(16) . .
F1 C1 F3 103.3(8) . .
F1 C1 F2 108.8(13) . .
F3 C1 F2 110.7(10) . .
F1 C1 F3A 118.0(13) . .
F3 C1 F3A 101.3(9) . .
F2 C1 F3A 11.3(18) . .
F1 C1 F2A 13.3(16) . .
F3 C1 F2A 110.8(8) . .
F2 C1 F2A 95.5(13) . .
F3A C1 F2A 105.1(12) . .
F1 C1 C2 108.9(8) . .
F3 C1 C2 114.2(2) . .
F2 C1 C2 110.6(11) . .
F3A C1 C2 111.0(10) . .
F2A C1 C2 113.5(7) . .
O1 C2 C3 128.2(2) . .
O1 C2 C1 113.4(2) . .
C3 C2 C1 118.5(2) . .
C4 C3 C2 122.6(2) . .
O2 C4 C3 128.7(2) . .
O2 C4 C5 112.5(2) . .
C3 C4 C5 118.8(2) . .
F4 C5 F6 107.0(2) . .
F4 C5 F5 107.3(2) . .
F6 C5 F5 106.6(2) . .
F4 C5 C4 114.3(2) . .
F6 C5 C4 110.3(2) . .
F5 C5 C4 110.9(2) . .
C4 O2 Cu1 125.69(16) . .
O3 Cu2 O3 180.0 2_557 .
O3 Cu2 O4 87.71(6) 2_557 .
O3 Cu2 O4 92.30(6) . .
O3 Cu2 O4 92.29(6) 2_557 2_557
O3 Cu2 O4 87.70(6) . 2_557
O4 Cu2 O4 180.00(6) . 2_557
O3 Cu2 N3 95.34(6) 2_557 .
O3 Cu2 N3 84.66(6) . .
O4 Cu2 N3 86.05(6) . .
O4 Cu2 N3 93.95(6) 2_557 .
O3 Cu2 N3 84.66(6) 2_557 2_557
O3 Cu2 N3 95.34(6) . 2_557
O4 Cu2 N3 93.95(6) . 2_557
O4 Cu2 N3 86.05(6) 2_557 2_557
N3 Cu2 N3 180.00(9) . 2_557
C7 O3 Cu2 124.10(15) . .
F8 C6 F7 107.85(19) . .
F8 C6 F9 107.6(2) . .
F7 C6 F9 107.6(2) . .
F8 C6 C7 112.8(2) . .
F7 C6 C7 110.01(19) . .
F9 C6 C7 110.74(19) . .
O3 C7 C8 129.0(2) . .
O3 C7 C6 111.8(2) . .
C8 C7 C6 119.1(2) . .
C7 C8 C9 121.1(2) . .
O4 C9 C8 128.2(2) . .
O4 C9 C10 113.6(2) . .
C8 C9 C10 118.2(2) . .
F11 C10 F12 106.9(2) . .
F11 C10 F10 106.9(2) . .
F12 C10 F10 107.9(2) . .
F11 C10 C9 113.5(2) . .
F12 C10 C9 111.3(2) . .
F10 C10 C9 110.1(2) . .
C9 O4 Cu2 123.26(15) . .
N1 O01 Cu1 123.56(12) . .
O01 N1 C07 124.17(18) . .
O01 N1 C01 121.90(17) . .
C07 N1 C01 111.83(18) . .
N1 C01 C03 111.68(18) . .
N1 C01 C02 105.62(17) . .
C03 C01 C02 110.46(19) . .
N1 C01 C04 99.61(17) . .
C03 C01 C04 114.82(18) . .
C02 C01 C04 113.80(18) . .
N2 C04 C05 110.11(18) . .
N2 C04 C06 106.02(17) . .
C05 C04 C06 110.82(19) . .
N2 C04 C01 100.12(17) . .
C05 C04 C01 115.21(18) . .
C06 C04 C01 113.60(18) . .
O02 N2 C07 125.28(18) . .
O02 N2 C04 122.38(18) . .
C07 N2 C04 111.90(18) . .
N1 C07 N2 107.71(19) . .
N1 C07 C08 126.8(2) . .
N2 C07 C08 125.4(2) . .
C010 C08 C09 104.0(2) . .
C010 C08 C07 126.7(2) . .
C09 C08 C07 129.3(2) . .
N3 C09 C08 111.6(2) . .
C09 N3 N4 104.63(18) . .
C09 N3 Cu2 125.05(15) . .
N4 N3 Cu2 129.95(13) . .
C010 N4 N3 112.16(18) . .
C010 N4 C041 127.7(2) . .
N3 N4 C041 120.11(17) . .
N4 C041 C042 112.32(18) . .
C041 C042 C43A 111.6(2) . .
C44A C43A C042 112.2(2) . .
N4 C010 C08 107.6(2) . .
C3S C2S C1S 112.0(2) . .
C4S C3S C5S 117.1(2) . 2_656
C4S C3S C2S 121.9(2) . .
C5S C3S C2S 121.0(2) 2_656 .
C5S C4S C3S 121.5(2) . .
C4S C5S C3S 121.4(2) . 2_656

loop_
_geom_bond_atom_site_label_1
_geom_bond_atom_site_label_2
_geom_bond_distance
_geom_bond_site_symmetry_2
Cu1 O01 1.9959(14) 2_566
Cu1 O01 1.9959(14) .
Cu1 O2 2.0608(17) 2_566
Cu1 O2 2.0608(17) .
Cu1 O1 2.1622(18) .
Cu1 O1 2.1622(18) 2_566
O1 C2 1.248(3) .
C1 F1 1.299(13) .
C1 F3 1.322(3) .
C1 F2 1.32(2) .
C1 F3A 1.33(2) .
C1 F2A 1.349(16) .
C1 C2 1.528(4) .
C2 C3 1.396(3) .
C3 C4 1.383(3) .
C4 O2 1.264(3) .
C4 C5 1.527(3) .
C5 F4 1.333(3) .
C5 F6 1.335(3) .
C5 F5 1.337(3) .
Cu2 O3 1.9363(15) 2_557
Cu2 O3 1.9363(15) .
Cu2 O4 1.9752(15) .
Cu2 O4 1.9753(15) 2_557
Cu2 N3 2.4516(18) .
Cu2 N3 2.4517(18) 2_557
O3 C7 1.260(3) .
C6 F8 1.333(3) .
C6 F7 1.334(3) .
C6 F9 1.334(3) .
C6 C7 1.541(3) .
C7 C8 1.379(3) .
C8 C9 1.397(3) .
C9 O4 1.256(3) .
C9 C10 1.532(3) .
C10 F11 1.327(3) .
C10 F12 1.328(3) .
C10 F10 1.328(3) .
O01 N1 1.308(2) .
N1 C07 1.345(3) .
N1 C01 1.504(3) .
C01 C03 1.518(3) .
C01 C02 1.528(3) .
C01 C04 1.557(3) .
C04 N2 1.506(3) .
C04 C05 1.516(3) .
C04 C06 1.526(3) .
N2 O02 1.275(2) .
N2 C07 1.363(3) .
C07 C08 1.430(3) .
C08 C010 1.392(3) .
C08 C09 1.409(3) .
C09 N3 1.328(3) .
N3 N4 1.370(2) .
N4 C010 1.326(3) .
N4 C041 1.470(3) .
C041 C042 1.511(3) .
C042 C43A 1.545(3) .
C43A C44A 1.498(4) .
C1S C2S 1.531(3) .
C2S C3S 1.514(3) .
C3S C4S 1.384(3) .
C3S C5S 1.390(3) 2_656
C4S C5S 1.376(3) .
C5S C3S 1.390(3) 2_656
